data_7101419
loop_
_publ_author_name
'David Spring'
'David T. Blackwell'
'David J. Fox'
'Xianbin Su.'
'Kiyotaka Tanaka'

_publ_section_title
;
Copper Catalyzed Oxidation of Organozinc Halides
;
_journal_issue 37
_journal_name_full 'Chemical Communications'
_journal_paper_doi 10.1039/b610218b
_journal_year 2006
_chemical_formula_moiety 'C20 H12 O4'
_chemical_formula_sum 'C20 H12 O4'
_chemical_formula_weight 316.30
_chemical_name_systematic
;
?
;
_space_group_IT_number 14
_symmetry_cell_setting monoclinic
_symmetry_space_group_name_Hall '-P 2ybc'
_symmetry_space_group_name_H-M 'P 1 21/c 1'
_atom_sites_solution_hydrogens geom
_atom_sites_solution_primary direct
_atom_sites_solution_secondary difmap
_audit_creation_method SHELXL-97
_cell_angle_alpha 90.00
_cell_angle_beta 97.2730(10)
_cell_angle_gamma 90.00
_cell_formula_units_Z 4
_cell_length_a 9.3998(2)
_cell_length_b 11.4953(3)
_cell_length_c 13.9452(4)
_cell_measurement_reflns_used 6639
_cell_measurement_temperature 180(2)
_cell_measurement_theta_max 27.48
_cell_measurement_theta_min 1.00
_cell_volume 1494.70(7)
_computing_cell_refinement 'HKL Scalepack (Otwinowski & Minor 1997)'
_computing_data_collection 'Collect (Nonius B.V. 1998)'
_computing_data_reduction
;
HKL Denzo and Scalepack (Otwinowski & Minor 1997)
;
_computing_publication_material 'SHELXL-97 (Sheldrick 1997)'
_computing_structure_refinement 'SHELXL-97 (Sheldrick 1997)'
_computing_structure_solution 'SIR-92 (Altomare et al. 1994)'
_diffrn_ambient_temperature 180(2)
_diffrn_measured_fraction_theta_full 0.997
_diffrn_measured_fraction_theta_max 0.997
_diffrn_measurement_device_type 'Nonius Kappa CCD'
_diffrn_measurement_method 'Thin slice \w and \f scans'
_diffrn_radiation_source 'fine-focus sealed tube'
_diffrn_radiation_type MoK\a
_diffrn_radiation_wavelength 0.71073
_diffrn_reflns_av_R_equivalents 0.0369
_diffrn_reflns_av_sigmaI/netI 0.0385
_diffrn_reflns_limit_h_max 12
_diffrn_reflns_limit_h_min -12
_diffrn_reflns_limit_k_max 14
_diffrn_reflns_limit_k_min -14
_diffrn_reflns_limit_l_max 18
_diffrn_reflns_limit_l_min -15
_diffrn_reflns_number 11656
_diffrn_reflns_theta_full 27.47
_diffrn_reflns_theta_max 27.47
_diffrn_reflns_theta_min 3.54
_exptl_absorpt_coefficient_mu 0.098
_exptl_absorpt_correction_T_max 0.994
_exptl_absorpt_correction_T_min 0.944
_exptl_absorpt_correction_type multi-scan
_exptl_absorpt_process_details
;
multi-scan from symmetry-related measurements
Sortav (Blessing 1995)
;
_exptl_crystal_density_diffrn 1.406
_exptl_crystal_density_method 'not measured'
_exptl_crystal_F_000 656
_exptl_crystal_size_max 0.28
_exptl_crystal_size_mid 0.21
_exptl_crystal_size_min 0.07
_refine_diff_density_max 0.179
_refine_diff_density_min -0.213
_refine_diff_density_rms 0.048
_refine_ls_extinction_method none
_refine_ls_goodness_of_fit_ref 1.034
_refine_ls_hydrogen_treatment constr
_refine_ls_matrix_type full
_refine_ls_number_parameters 217
_refine_ls_number_reflns 3415
_refine_ls_number_restraints 0
_refine_ls_restrained_S_all 1.034
_refine_ls_R_factor_all 0.0608
_refine_ls_R_factor_gt 0.0439
_refine_ls_shift/su_max 0.001
_refine_ls_shift/su_mean 0.000
_refine_ls_structure_factor_coef Fsqd
_refine_ls_weighting_details 'calc w=1/[\s^2^(Fo^2^)+(0.0395P)^2^+0.5216P] where P=(Fo^2^+2Fc^2^)/3'
_refine_ls_weighting_scheme calc
_refine_ls_wR_factor_gt 0.0945
_refine_ls_wR_factor_ref 0.1035
_reflns_number_gt 2715
_reflns_number_total 3415
_reflns_threshold_expression >2sigma(I)
_cod_data_source_file b610218b.txt
_cod_depositor_comments
;
The following automatic conversions were performed:
'_symmetry_cell_setting' value 'Monoclinic' changed to 'monoclinic'
according to '/home/saulius/struct/CIF-dictionaries/cif_core.dic'
dictionary named 'cif_core.dic' version 2.4.1 from 2010-06-29.

Automatic conversion script
Id: cif_fix_enum 1527 2010-12-29 10:47:43Z saulius 
;
_cod_original_sg_symbol_H-M P2(1)/c
_cod_database_code 7101419

loop_
_symmetry_equiv_pos_as_xyz
'x, y, z'
'-x, y+1/2, -z+1/2'
'-x, -y, -z'
'x, -y-1/2, z-1/2'

loop_
_atom_site_label
_atom_site_type_symbol
_atom_site_fract_x
_atom_site_fract_y
_atom_site_fract_z
_atom_site_U_iso_or_equiv
_atom_site_adp_type
_atom_site_occupancy
_atom_site_symmetry_multiplicity
_atom_site_calc_flag
_atom_site_refinement_flags
O1 O 0.31859(10) 0.31155(8) 0.20319(7) 0.0270(2) Uani 1 1 d .
O2 O 0.13392(11) 0.25696(9) 0.28252(8) 0.0348(3) Uani 1 1 d .
C1 C 0.40540(17) 0.60029(14) 0.30485(11) 0.0349(4) Uani 1 1 d .
H1 H 0.4808 0.6378 0.3451 0.042 Uiso 1 1 calc R
C2 C 0.41563(15) 0.48286(14) 0.28408(10) 0.0302(3) Uani 1 1 d .
H2 H 0.4980 0.4398 0.3098 0.036 Uiso 1 1 calc R
C3 C 0.30524(15) 0.42869(13) 0.22574(10) 0.0265(3) Uani 1 1 d .
C4 C 0.20902(15) 0.23785(13) 0.22080(10) 0.0271(3) Uani 1 1 d .
C5 C 0.19840(14) 0.13663(12) 0.15433(11) 0.0274(3) Uani 1 1 d .
C6 C 0.14481(16) 0.03364(13) 0.18906(12) 0.0337(3) Uani 1 1 d .
H6 H 0.1181 0.0314 0.2525 0.040 Uiso 1 1 calc R
C7 C 0.13037(18) -0.06492(14) 0.13204(14) 0.0410(4) Uani 1 1 d .
H7 H 0.0942 -0.1347 0.1562 0.049 Uiso 1 1 calc R
C8 C 0.16899(18) -0.06142(14) 0.03937(14) 0.0420(4) Uani 1 1 d .
H8 H 0.1609 -0.1294 0.0003 0.050 Uiso 1 1 calc R
C9 C 0.21933(17) 0.04106(13) 0.00376(12) 0.0361(4) Uani 1 1 d .
H9 H 0.2441 0.0426 -0.0602 0.043 Uiso 1 1 calc R
C10 C 0.23451(15) 0.14188(13) 0.05932(11) 0.0278(3) Uani 1 1 d .
O1' O 0.06964(10) 0.44275(9) 0.12873(8) 0.0313(3) Uani 1 1 d .
O2' O -0.03080(11) 0.31858(9) 0.02217(8) 0.0364(3) Uani 1 1 d .
C1' C 0.28551(17) 0.66306(14) 0.26700(12) 0.0363(4) Uani 1 1 d .
H1' H 0.2774 0.7429 0.2832 0.044 Uiso 1 1 calc R
C2' C 0.17726(16) 0.60974(13) 0.20552(11) 0.0332(3) Uani 1 1 d .
H2' H 0.0960 0.6532 0.1784 0.040 Uiso 1 1 calc R
C3' C 0.18842(14) 0.49316(13) 0.18412(10) 0.0277(3) Uani 1 1 d .
C4' C 0.07780(15) 0.36780(12) 0.05304(10) 0.0273(3) Uani 1 1 d .
C5' C 0.21573(15) 0.35649(13) 0.01162(10) 0.0270(3) Uani 1 1 d .
C6' C 0.26697(16) 0.45241(14) -0.03432(11) 0.0329(3) Uani 1 1 d .
H6' H 0.2193 0.5252 -0.0335 0.040 Uiso 1 1 calc R
C7' C 0.38783(18) 0.44146(15) -0.08130(11) 0.0385(4) Uani 1 1 d .
H7' H 0.4214 0.5062 -0.1144 0.046 Uiso 1 1 calc R
C8' C 0.45935(17) 0.33646(15) -0.07996(11) 0.0391(4) Uani 1 1 d .
H8' H 0.5429 0.3293 -0.1113 0.047 Uiso 1 1 calc R
C9' C 0.40951(16) 0.24134(14) -0.03292(10) 0.0325(3) Uani 1 1 d .
H9' H 0.4603 0.1698 -0.0318 0.039 Uiso 1 1 calc R
C10' C 0.28593(15) 0.24871(13) 0.01291(10) 0.0278(3) Uani 1 1 d .

loop_
_atom_site_aniso_label
_atom_site_aniso_U_11
_atom_site_aniso_U_22
_atom_site_aniso_U_33
_atom_site_aniso_U_23
_atom_site_aniso_U_13
_atom_site_aniso_U_12
O1 0.0253(5) 0.0311(5) 0.0251(5) -0.0009(4) 0.0055(4) 0.0000(4)
O2 0.0366(6) 0.0395(6) 0.0304(6) 0.0012(5) 0.0130(5) -0.0007(5)
C1 0.0348(8) 0.0434(9) 0.0267(8) -0.0039(7) 0.0043(6) -0.0142(7)
C2 0.0253(7) 0.0434(9) 0.0221(7) 0.0026(6) 0.0036(5) -0.0043(6)
C3 0.0266(7) 0.0327(8) 0.0216(7) -0.0001(6) 0.0083(5) -0.0019(6)
C4 0.0254(7) 0.0329(8) 0.0228(7) 0.0050(6) 0.0030(5) 0.0022(6)
C5 0.0227(7) 0.0303(7) 0.0291(8) 0.0034(6) 0.0028(6) 0.0020(6)
C6 0.0311(8) 0.0357(8) 0.0352(9) 0.0077(7) 0.0071(6) 0.0014(6)
C7 0.0380(9) 0.0302(8) 0.0549(11) 0.0064(8) 0.0064(8) -0.0023(7)
C8 0.0411(9) 0.0320(8) 0.0524(11) -0.0103(8) 0.0047(8) -0.0025(7)
C9 0.0360(8) 0.0369(9) 0.0357(9) -0.0064(7) 0.0059(7) -0.0017(7)
C10 0.0241(7) 0.0322(8) 0.0270(7) -0.0009(6) 0.0028(5) 0.0010(6)
O1' 0.0227(5) 0.0360(6) 0.0346(6) -0.0070(5) 0.0008(4) -0.0008(4)
O2' 0.0279(5) 0.0356(6) 0.0438(7) -0.0039(5) -0.0024(5) -0.0050(5)
C1' 0.0414(9) 0.0336(8) 0.0352(9) -0.0067(7) 0.0093(7) -0.0074(7)
C2' 0.0311(8) 0.0339(8) 0.0354(9) -0.0013(7) 0.0067(6) 0.0006(6)
C3' 0.0227(6) 0.0355(8) 0.0251(7) -0.0026(6) 0.0042(5) -0.0045(6)
C4' 0.0280(7) 0.0264(7) 0.0265(7) 0.0037(6) -0.0004(6) 0.0003(6)
C5' 0.0277(7) 0.0331(8) 0.0194(7) -0.0006(6) -0.0008(5) -0.0036(6)
C6' 0.0359(8) 0.0365(8) 0.0251(8) 0.0028(6) -0.0013(6) -0.0053(7)
C7' 0.0422(9) 0.0463(10) 0.0272(8) 0.0044(7) 0.0048(7) -0.0150(8)
C8' 0.0354(8) 0.0560(10) 0.0276(8) -0.0039(7) 0.0106(6) -0.0098(8)
C9' 0.0333(8) 0.0415(9) 0.0235(7) -0.0049(6) 0.0065(6) -0.0009(7)
C10' 0.0287(7) 0.0356(8) 0.0187(7) -0.0025(6) 0.0020(5) -0.0032(6)

loop_
_atom_type_symbol
_atom_type_description
_atom_type_scat_dispersion_real
_atom_type_scat_dispersion_imag
_atom_type_scat_source
C C 0.0033 0.0016 'International Tables Vol C Tables 4.2.6.8 and 6.1.1.4'
H H 0.0000 0.0000 'International Tables Vol C Tables 4.2.6.8 and 6.1.1.4'
O O 0.0106 0.0060 'International Tables Vol C Tables 4.2.6.8 and 6.1.1.4'

loop_
_geom_angle_atom_site_label_1
_geom_angle_atom_site_label_2
_geom_angle_atom_site_label_3
_geom_angle
C4 O1 C3 117.59(11)
C1' C1 C2 120.14(14)
C1' C1 H1 119.9
C2 C1 H1 119.9
C3 C2 C1 119.64(14)
C3 C2 H2 120.2
C1 C2 H2 120.2
C2 C3 C3' 120.00(14)
C2 C3 O1 119.08(13)
C3' C3 O1 120.72(13)
O2 C4 O1 122.37(13)
O2 C4 C5 126.33(13)
O1 C4 C5 111.30(12)
C6 C5 C10 120.15(14)
C6 C5 C4 116.54(13)
C10 C5 C4 123.27(13)
C7 C6 C5 120.61(15)
C7 C6 H6 119.7
C5 C6 H6 119.7
C6 C7 C8 119.64(15)
C6 C7 H7 120.2
C8 C7 H7 120.2
C9 C8 C7 120.04(15)
C9 C8 H8 120.0
C7 C8 H8 120.0
C8 C9 C10 121.64(15)
C8 C9 H9 119.2
C10 C9 H9 119.2
C9 C10 C5 117.88(14)
C9 C10 C10' 117.30(13)
C5 C10 C10' 124.81(13)
C4' O1' C3' 124.46(11)
C1 C1' C2' 120.20(15)
C1 C1' H1' 119.9
C2' C1' H1' 119.9
C3' C2' C1' 119.52(15)
C3' C2' H2' 120.2
C1' C2' H2' 120.2
C2' C3' C3 120.36(13)
C2' C3' O1' 116.36(13)
C3 C3' O1' 122.85(13)
O2' C4' O1' 116.41(13)
O2' C4' C5' 124.26(14)
O1' C4' C5' 119.27(12)
C6' C5' C10' 121.07(13)
C6' C5' C4' 118.56(13)
C10' C5' C4' 120.20(13)
C7' C6' C5' 119.83(15)
C7' C6' H6' 120.1
C5' C6' H6' 120.1
C8' C7' C6' 119.96(15)
C8' C7' H7' 120.0
C6' C7' H7' 120.0
C7' C8' C9' 120.17(15)
C7' C8' H8' 119.9
C9' C8' H8' 119.9
C8' C9' C10' 121.24(15)
C8' C9' H9' 119.4
C10' C9' H9' 119.4
C9' C10' C5' 117.69(13)
C9' C10' C10 118.73(13)
C5' C10' C10 123.58(13)

loop_
_geom_bond_atom_site_label_1
_geom_bond_atom_site_label_2
_geom_bond_distance
O1 C4 1.3795(17)
O1 C3 1.3920(17)
O2 C4 1.2004(17)
C1 C1' 1.385(2)
C1 C2 1.387(2)
C1 H1 0.9500
C2 C3 1.383(2)
C2 H2 0.9500
C3 C3' 1.389(2)
C4 C5 1.483(2)
C5 C6 1.397(2)
C5 C10 1.410(2)
C6 C7 1.381(2)
C6 H6 0.9500
C7 C8 1.386(3)
C7 H7 0.9500
C8 C9 1.385(2)
C8 H8 0.9500
C9 C10 1.391(2)
C9 H9 0.9500
C10 C10' 1.497(2)
O1' C4' 1.3722(17)
O1' C3' 1.4002(16)
O2' C4' 1.1984(17)
C1' C2' 1.388(2)
C1' H1' 0.9500
C2' C3' 1.380(2)
C2' H2' 0.9500
C4' C5' 1.490(2)
C5' C6' 1.392(2)
C5' C10' 1.403(2)
C6' C7' 1.387(2)
C6' H6' 0.9500
C7' C8' 1.381(2)
C7' H7' 0.9500
C8' C9' 1.387(2)
C8' H8' 0.9500
C9' C10' 1.397(2)
C9' H9' 0.9500

loop_
_geom_torsion_atom_site_label_1
_geom_torsion_atom_site_label_2
_geom_torsion_atom_site_label_3
_geom_torsion_atom_site_label_4
_geom_torsion
C1' C1 C2 C3 -0.3(2)
C1 C2 C3 C3' 3.4(2)
C1 C2 C3 O1 178.20(12)
C4 O1 C3 C2 127.19(13)
C4 O1 C3 C3' -58.07(17)
C3 O1 C4 O2 -27.36(19)
C3 O1 C4 C5 152.28(11)
O2 C4 C5 C6 -29.2(2)
O1 C4 C5 C6 151.14(12)
O2 C4 C5 C10 148.48(15)
O1 C4 C5 C10 -31.14(18)
C10 C5 C6 C7 1.8(2)
C4 C5 C6 C7 179.65(14)
C5 C6 C7 C8 -0.2(2)
C6 C7 C8 C9 -1.1(2)
C7 C8 C9 C10 0.9(2)
C8 C9 C10 C5 0.7(2)
C8 C9 C10 C10' -178.33(14)
C6 C5 C10 C9 -2.1(2)
C4 C5 C10 C9 -179.70(13)
C6 C5 C10 C10' 176.90(13)
C4 C5 C10 C10' -0.7(2)
C2 C1 C1' C2' -2.2(2)
C1 C1' C2' C3' 1.4(2)
C1' C2' C3' C3 1.7(2)
C1' C2' C3' O1' 174.45(13)
C2 C3 C3' C2' -4.2(2)
O1 C3 C3' C2' -178.84(13)
C2 C3 C3' O1' -176.42(13)
O1 C3 C3' O1' 8.9(2)
C4' O1' C3' C2' 136.75(14)
C4' O1' C3' C3 -50.7(2)
C3' O1' C4' O2' 169.17(13)
C3' O1' C4' C5' -13.65(19)
O2' C4' C5' C6' 111.69(17)
O1' C4' C5' C6' -65.24(17)
O2' C4' C5' C10' -63.60(19)
O1' C4' C5' C10' 119.46(14)
C10' C5' C6' C7' 1.2(2)
C4' C5' C6' C7' -174.05(13)
C5' C6' C7' C8' -1.9(2)
C6' C7' C8' C9' 0.9(2)
C7' C8' C9' C10' 0.8(2)
C8' C9' C10' C5' -1.4(2)
C8' C9' C10' C10 177.78(13)
C6' C5' C10' C9' 0.4(2)
C4' C5' C10' C9' 175.62(13)
C6' C5' C10' C10 -178.72(13)
C4' C5' C10' C10 -3.5(2)
C9 C10 C10' C9' -50.75(19)
C5 C10 C10' C9' 130.29(15)
C9 C10 C10' C5' 128.42(15)
C5 C10 C10' C5' -50.5(2)

loop_
_cod_related_entry_id
_cod_related_entry_database
_cod_related_entry_code
1 ChemSpider 21149965
